data_2014789
loop_
_publ_author_name
'Gainsford, Graeme J.'
'Kemmitt, Tim'

_publ_section_title
;
 Poly[di-\m~2~-methanolato-di-\m~2~-tetramethoxyborato-disodium(I)]
;
_journal_issue 4
_journal_name_full 'Acta Crystallographica Section C'
_journal_page_first m206
_journal_page_last m208
_journal_paper_doi 10.1107/S0108270105005524
_journal_volume 61
_journal_year 2005
_chemical_formula_iupac '[Na2 (C4 H12 B O4)2 (C H4 O)2]'
_chemical_formula_moiety 'C10 H32 B2 Na2 O10'
_chemical_formula_sum 'C10 H32 B2 Na2 O10'
_chemical_formula_weight 379.96
_chemical_name_systematic
;
Poly[disodium(I)-di-\m~2~-methanolato-di-\m~2~-tetramethoxyborato]
;
_space_group_IT_number 82
_symmetry_cell_setting tetragonal
_symmetry_space_group_name_Hall 'I -4'
_symmetry_space_group_name_H-M 'I -4'
_atom_sites_solution_hydrogens geom
_atom_sites_solution_primary direct
_atom_sites_solution_secondary difmap
_audit_creation_method SHELXL-97
_cell_angle_alpha 90.00
_cell_angle_beta 90.00
_cell_angle_gamma 90.00
_cell_formula_units_Z 8
_cell_length_a 22.0496(19)
_cell_length_b 22.0496(19)
_cell_length_c 8.8155(15)
_cell_measurement_reflns_used 4302
_cell_measurement_temperature 98(2)
_cell_measurement_theta_max 26.29
_cell_measurement_theta_min 2.49
_cell_volume 4286.0(9)
_computing_cell_refinement SMART
_computing_data_collection 'SMART (Bruker, 2001)'
_computing_data_reduction
;
SAINT (Bruker, 2001) and SADABS (Sheldrick, 1996)
;
_computing_molecular_graphics
;
PLATON (Spek, 2003)
;
_computing_structure_refinement 'SHELXL97 (Sheldrick, 1997)'
_computing_structure_solution 'SHELXS97 (Sheldrick, 1997)'
_diffrn_ambient_temperature 98(2)
_diffrn_detector_area_resol_mean 8.192
_diffrn_measured_fraction_theta_full 0.994
_diffrn_measured_fraction_theta_max 0.994
_diffrn_measurement_device_type 'Bruker SMART CCD area-detector'
_diffrn_measurement_method '\f and \w scans'
_diffrn_radiation_monochromator graphite
_diffrn_radiation_source 'fine-focus sealed tube'
_diffrn_radiation_type MoK\a
_diffrn_radiation_wavelength 0.71073
_diffrn_reflns_av_R_equivalents 0.0202
_diffrn_reflns_av_sigmaI/netI 0.0325
_diffrn_reflns_limit_h_max 27
_diffrn_reflns_limit_h_min -27
_diffrn_reflns_limit_k_max 27
_diffrn_reflns_limit_k_min -4
_diffrn_reflns_limit_l_max 10
_diffrn_reflns_limit_l_min -6
_diffrn_reflns_number 6990
_diffrn_reflns_theta_full 26.33
_diffrn_reflns_theta_max 26.33
_diffrn_reflns_theta_min 2.49
_diffrn_standards_decay_% 0
_diffrn_standards_number 0
_exptl_absorpt_coefficient_mu 0.132
_exptl_absorpt_correction_T_max 0.936
_exptl_absorpt_correction_T_min 0.787
_exptl_absorpt_correction_type multi-scan
_exptl_absorpt_process_details
;
(Blessing, 1995)
;
_exptl_crystal_colour Colourless
_exptl_crystal_density_diffrn 1.178
_exptl_crystal_density_method 'not measured'
_exptl_crystal_description Block
_exptl_crystal_F_000 1632
_exptl_crystal_size_max 0.65
_exptl_crystal_size_mid 0.54
_exptl_crystal_size_min 0.50
_refine_diff_density_max 0.111
_refine_diff_density_min -0.128
_refine_ls_abs_structure_details
;
Flack (1983) parameter indeterminate (racemic twin)
;
_refine_ls_extinction_method none
_refine_ls_goodness_of_fit_ref 1.039
_refine_ls_hydrogen_treatment mixed
_refine_ls_matrix_type full
_refine_ls_number_parameters 238
_refine_ls_number_reflns 2330
_refine_ls_number_restraints 0
_refine_ls_restrained_S_all 1.039
_refine_ls_R_factor_all 0.0345
_refine_ls_R_factor_gt 0.0266
_refine_ls_shift/su_max 0.001
_refine_ls_shift/su_mean 0.000
_refine_ls_structure_factor_coef Fsqd
_refine_ls_weighting_details 'calc w=1/[\s^2^(Fo^2^)+(0.0368P)^2^+0.8467P] where P=(Fo^2^+2Fc^2^)/3'
_refine_ls_weighting_scheme calc
_refine_ls_wR_factor_gt 0.0629
_refine_ls_wR_factor_ref 0.0659
_reflns_number_gt 2070
_reflns_number_total 2330
_reflns_threshold_expression I>2\s(I)
_cod_data_source_file fa1119.cif
_cod_data_source_block I
_cod_depositor_comments
;
The following automatic conversions were performed:
'_symmetry_cell_setting' value 'Tetragonal' changed to 'tetragonal'
according to '/home/saulius/struct/CIF-dictionaries/cif_core.dic'
dictionary named 'cif_core.dic' version 2.4.1 from
2010-06-29.

'_geom_bond_publ_flag' value 'Y' changed to 'y' according to
'/home/saulius/struct/CIF-dictionaries/cif_core.dic' dictionary named
'cif_core.dic' version 2.4.1 from 2010-06-29 (6 times).

Automatic conversion script
Id: cif_fix_enum 1527 2010-12-29 10:47:43Z saulius 

The following automatic conversions were performed:

'_symmetry_cell_setting' value 'Tetragonal' changed to 'tetragonal'
according to /home/saulius/struct/CIF-dictionaries/cif_core.dic
dictionary named 'cif_core.dic' version 2.4.1 from
2010-06-29.

'_geom_bond_publ_flag' value 'Y' changed to 'y'
according to /home/saulius/struct/CIF-dictionaries/cif_core.dic
dictionary named 'cif_core.dic' version 2.4.1 from 2010-06-29 (6
times).

Automatic conversion script
Id: cif_fix_values 1715 2011-07-08 13:25:40Z adriana 
;
_cod_database_code 2014789
_cod_database_fobs_code 2014789

loop_
_symmetry_equiv_pos_as_xyz
'x, y, z'
'-x, -y, z'
'y, -x, -z'
'-y, x, -z'
'x+1/2, y+1/2, z+1/2'
'-x+1/2, -y+1/2, z+1/2'
'y+1/2, -x+1/2, -z+1/2'
'-y+1/2, x+1/2, -z+1/2'

loop_
_atom_site_label
_atom_site_fract_x
_atom_site_fract_y
_atom_site_fract_z
_atom_site_U_iso_or_equiv
_atom_site_adp_type
_atom_site_calc_flag
_atom_site_refinement_flags
_atom_site_occupancy
_atom_site_disorder_assembly
_atom_site_disorder_group
_atom_site_type_symbol
Na1 0.56793(3) 0.77141(3) 0.62989(10) 0.02235(19) Uani d . 1 . . Na
Na2 0.45362(3) 0.68642(3) 0.58714(10) 0.02525(19) Uani d . 1 . . Na
O1 0.60899(6) 0.86570(6) 0.58666(18) 0.0254(3) Uani d . 1 . . O
O2 0.64129(6) 0.81184(6) 0.79049(18) 0.0249(3) Uani d . 1 . . O
O3 0.47290(6) 0.78641(6) 0.50516(18) 0.0223(3) Uani d . 1 . . O
H3O 0.4578(10) 0.8120(11) 0.555(3) 0.027 Uiso d . 1 . . H
O4 0.49341(7) 0.73866(6) 0.80550(19) 0.0271(3) Uani d . 1 . . O
H4O 0.4651(11) 0.7590(11) 0.821(3) 0.032 Uiso d . 1 . . H
O5 0.36838(6) 0.66410(6) 0.44731(19) 0.0304(4) Uani d . 1 . . O
O6 0.39101(6) 0.60603(6) 0.65094(19) 0.0313(4) Uani d . 1 . . O
O7 0.71095(6) 0.88711(6) 0.68295(18) 0.0270(3) Uani d . 1 . . O
O8 0.63015(6) 0.92175(6) 0.82079(18) 0.0254(3) Uani d . 1 . . O
O9 0.60607(7) 0.71476(6) 0.43605(19) 0.0318(4) Uani d . 1 . . O
O10 0.55441(7) 0.64661(7) 0.5789(2) 0.0380(4) Uani d . 1 . . O
B1 0.64737(10) 0.87160(10) 0.7198(3) 0.0240(5) Uani d . 1 . . B
B2 0.34938(11) 0.60771(11) 0.5209(3) 0.0285(5) Uani d . 1 . . B
C1 0.60466(10) 0.91633(9) 0.4893(3) 0.0323(5) Uani d . 1 . . C
H1A 0.5786 0.9471 0.5359 0.039 Uiso calc R 1 . . H
H1B 0.5872 0.9037 0.3921 0.039 Uiso calc R 1 . . H
H1C 0.6452 0.9333 0.4724 0.039 Uiso calc R 1 . . H
C2 0.67155(10) 0.80314(10) 0.9298(3) 0.0314(5) Uani d . 1 . . C
H2A 0.7116 0.8224 0.9255 0.038 Uiso calc R 1 . . H
H2B 0.6763 0.7596 0.9488 0.038 Uiso calc R 1 . . H
H2C 0.6477 0.8214 1.0118 0.038 Uiso calc R 1 . . H
C3 0.47077(12) 0.80381(11) 0.3508(3) 0.0379(6) Uani d . 1 . . C
H3A 0.4929 0.7741 0.2894 0.045 Uiso calc PR 0.73(3) . . H
H3B 0.4895 0.8438 0.3389 0.045 Uiso calc PR 0.73(3) . . H
H3C 0.4284 0.8056 0.3172 0.045 Uiso calc PR 0.73(3) . . H
H3D 0.4477 0.8416 0.3410 0.045 Uiso calc PR 0.27(3) . . H
H3E 0.4510 0.7718 0.2915 0.045 Uiso calc PR 0.27(3) . . H
H3F 0.5121 0.8101 0.3132 0.045 Uiso calc PR 0.27(3) . . H
C4 0.51337(12) 0.71785(14) 0.9487(3) 0.0458(7) Uani d . 1 . . C
H4A 0.5484 0.6911 0.9352 0.055 Uiso calc PR 0.78(3) . . H
H4B 0.4805 0.6954 0.9984 0.055 Uiso calc PR 0.78(3) . . H
H4C 0.5250 0.7526 1.0116 0.055 Uiso calc PR 0.78(3) . . H
H4D 0.4875 0.7350 1.0283 0.055 Uiso calc PR 0.22(3) . . H
H4E 0.5554 0.7307 0.9651 0.055 Uiso calc PR 0.22(3) . . H
H4F 0.5110 0.6735 0.9519 0.055 Uiso calc PR 0.22(3) . . H
C5 0.33569(11) 0.68273(11) 0.3179(3) 0.0391(6) Uani d . 1 . . C
H5A 0.3526 0.7209 0.2797 0.047 Uiso calc PR 0.79(3) . . H
H5B 0.2930 0.6888 0.3450 0.047 Uiso calc PR 0.79(3) . . H
H5C 0.3387 0.6515 0.2392 0.047 Uiso calc PR 0.79(3) . . H
H5D 0.3036 0.6532 0.2962 0.047 Uiso calc PR 0.21(3) . . H
H5E 0.3632 0.6853 0.2309 0.047 Uiso calc PR 0.21(3) . . H
H5F 0.3175 0.7226 0.3367 0.047 Uiso calc PR 0.21(3) . . H
C6 0.38375(12) 0.55848(11) 0.7560(3) 0.0420(6) Uani d . 1 . . C
H6A 0.4140 0.5625 0.8367 0.050 Uiso calc PR 0.48(3) . . H
H6B 0.3892 0.5195 0.7043 0.050 Uiso calc PR 0.48(3) . . H
H6C 0.3430 0.5603 0.8000 0.050 Uiso calc PR 0.48(3) . . H
H6D 0.3501 0.5324 0.7239 0.050 Uiso calc PR 0.52(3) . . H
H6E 0.3749 0.5754 0.8564 0.050 Uiso calc PR 0.52(3) . . H
H6F 0.4212 0.5345 0.7607 0.050 Uiso calc PR 0.52(3) . . H
C7 0.74092(10) 0.84758(10) 0.5809(3) 0.0352(5) Uani d . 1 . . C
H7A 0.7398 0.8061 0.6209 0.042 Uiso calc R 1 . . H
H7B 0.7832 0.8605 0.5689 0.042 Uiso calc R 1 . . H
H7C 0.7205 0.8488 0.4822 0.042 Uiso calc R 1 . . H
C8 0.56980(9) 0.91984(10) 0.8767(3) 0.0303(5) Uani d . 1 . . C
H8A 0.5627 0.9548 0.9429 0.036 Uiso calc PR 0.78(3) . . H
H8B 0.5637 0.8824 0.9345 0.036 Uiso calc PR 0.78(3) . . H
H8C 0.5413 0.9210 0.7914 0.036 Uiso calc PR 0.78(3) . . H
H8D 0.5491 0.8840 0.8363 0.036 Uiso calc PR 0.22(3) . . H
H8E 0.5481 0.9565 0.8447 0.036 Uiso calc PR 0.22(3) . . H
H8F 0.5705 0.9178 0.9878 0.036 Uiso calc PR 0.22(3) . . H
C9 0.64930(12) 0.73478(11) 0.3300(3) 0.0424(6) Uani d . 1 . . C
H9A 0.6901 0.7258 0.3678 0.051 Uiso calc PR 0.90(3) . . H
H9B 0.6450 0.7786 0.3152 0.051 Uiso calc PR 0.90(3) . . H
H9C 0.6429 0.7139 0.2332 0.051 Uiso calc PR 0.90(3) . . H
H9D 0.6286 0.7531 0.2430 0.051 Uiso calc PR 0.10(3) . . H
H9E 0.6737 0.7003 0.2957 0.051 Uiso calc PR 0.10(3) . . H
H9F 0.6758 0.7650 0.3776 0.051 Uiso calc PR 0.10(3) . . H
C10 0.54892(13) 0.59093(14) 0.6561(4) 0.0499(7) Uani d . 1 . . C
H10A 0.5813(14) 0.5826(13) 0.728(4) 0.060 Uiso d . 1 . . H
H10B 0.5165(14) 0.5933(13) 0.721(4) 0.060 Uiso d . 1 . . H
H10C 0.5472(13) 0.5575(14) 0.583(4) 0.060 Uiso d . 1 . . H

loop_
_atom_site_aniso_label
_atom_site_aniso_U_11
_atom_site_aniso_U_22
_atom_site_aniso_U_33
_atom_site_aniso_U_12
_atom_site_aniso_U_13
_atom_site_aniso_U_23
Na1 0.0205(4) 0.0206(4) 0.0259(5) -0.0025(3) -0.0003(3) -0.0017(3)
Na2 0.0229(4) 0.0224(4) 0.0305(5) -0.0044(3) -0.0057(4) 0.0035(4)
O1 0.0304(7) 0.0205(6) 0.0252(9) -0.0062(5) -0.0033(7) 0.0018(6)
O2 0.0264(7) 0.0236(7) 0.0248(9) -0.0023(5) -0.0042(7) 0.0013(6)
O3 0.0272(7) 0.0195(7) 0.0204(8) 0.0044(5) 0.0008(6) -0.0009(6)
O4 0.0267(7) 0.0319(8) 0.0225(9) 0.0091(6) 0.0020(7) 0.0031(7)
O5 0.0325(8) 0.0302(7) 0.0284(10) -0.0126(6) -0.0112(7) 0.0065(7)
O6 0.0329(8) 0.0305(7) 0.0305(10) -0.0107(6) -0.0057(7) 0.0100(7)
O7 0.0221(7) 0.0258(7) 0.0332(10) -0.0038(5) 0.0053(7) -0.0052(7)
O8 0.0182(6) 0.0265(7) 0.0314(9) -0.0036(5) 0.0031(6) -0.0070(6)
O9 0.0359(8) 0.0301(7) 0.0294(9) 0.0106(6) 0.0038(7) -0.0009(7)
O10 0.0344(8) 0.0424(9) 0.0371(10) 0.0179(7) 0.0069(8) 0.0136(8)
B1 0.0218(10) 0.0234(10) 0.0267(14) -0.0057(8) 0.0008(10) -0.0011(10)
B2 0.0311(12) 0.0275(11) 0.0268(15) -0.0121(9) -0.0027(11) 0.0018(11)
C1 0.0400(12) 0.0274(10) 0.0296(14) -0.0058(9) -0.0041(11) 0.0049(10)
C2 0.0324(11) 0.0338(11) 0.0281(14) -0.0005(8) -0.0057(10) 0.0046(10)
C3 0.0518(14) 0.0374(12) 0.0244(14) -0.0018(10) -0.0002(12) 0.0029(11)
C4 0.0426(14) 0.0653(17) 0.0294(16) 0.0147(12) -0.0007(12) 0.0144(13)
C5 0.0391(12) 0.0434(13) 0.0349(15) -0.0134(10) -0.0137(12) 0.0115(12)
C6 0.0512(14) 0.0370(12) 0.0379(17) -0.0078(10) 0.0035(12) 0.0130(12)
C7 0.0306(11) 0.0355(11) 0.0396(15) 0.0010(9) 0.0106(11) -0.0051(11)
C8 0.0208(9) 0.0338(11) 0.0364(14) -0.0009(8) 0.0029(10) -0.0044(11)
C9 0.0493(14) 0.0430(13) 0.0350(16) 0.0036(11) 0.0089(13) 0.0011(12)
C10 0.0403(14) 0.0583(17) 0.051(2) 0.0121(12) 0.0075(14) 0.0255(15)

loop_
_atom_type_symbol
_atom_type_description
_atom_type_scat_dispersion_real
_atom_type_scat_dispersion_imag
_atom_type_scat_source
C C 0.0033 0.0016 'International Tables Vol C Tables 4.2.6.8 and 6.1.1.4'
H H 0.0000 0.0000 'International Tables Vol C Tables 4.2.6.8 and 6.1.1.4'
B B 0.0013 0.0007 'International Tables Vol C Tables 4.2.6.8 and 6.1.1.4'
O O 0.0106 0.0060 'International Tables Vol C Tables 4.2.6.8 and 6.1.1.4'
Na Na 0.0362 0.0249 'International Tables Vol C Tables 4.2.6.8 and 6.1.1.4'

loop_
_geom_angle_atom_site_label_1
_geom_angle_atom_site_label_2
_geom_angle_atom_site_label_3
_geom_angle_site_symmetry_1
_geom_angle_site_symmetry_3
_geom_angle
O9 Na1 O1 . . 103.07(6)
O9 Na1 O2 . . 114.19(6)
O1 Na1 O2 . . 58.72(5)
O9 Na1 O4 . . 125.37(6)
O1 Na1 O4 . . 131.05(6)
O2 Na1 O4 . . 101.61(6)
O9 Na1 O3 . . 93.12(6)
O1 Na1 O3 . . 98.27(6)
O2 Na1 O3 . . 146.78(6)
O4 Na1 O3 . . 74.63(6)
O5 Na2 O6 . . 58.63(6)
O5 Na2 O3 . . 100.54(6)
O6 Na2 O3 . . 153.79(6)
O5 Na2 O10 . . 131.65(7)
O6 Na2 O10 . . 106.29(6)
O3 Na2 O10 . . 99.57(6)
O5 Na2 O4 . . 145.89(7)
O6 Na2 O4 . . 112.90(7)
O3 Na2 O4 . . 74.47(6)
O10 Na2 O4 . . 82.02(6)
C1 O1 B1 . . 117.37(15)
C1 O1 Na1 . . 142.12(13)
B1 O1 Na1 . . 100.16(11)
C2 O2 B1 . . 116.72(16)
C2 O2 Na1 . . 143.74(12)
B1 O2 Na1 . . 98.60(12)
C3 O3 Na2 . . 122.84(13)
C3 O3 Na1 . . 120.62(14)
Na2 O3 Na1 . . 83.55(5)
C3 O3 H3O . . 109.3(18)
Na2 O3 H3O . . 114.8(17)
Na1 O3 H3O . . 102.2(17)
C4 O4 Na1 . . 117.80(14)
C4 O4 Na2 . . 132.21(16)
Na1 O4 Na2 . . 82.89(6)
C4 O4 H4O . . 107(2)
Na1 O4 H4O . . 119.4(19)
Na2 O4 H4O . . 96.8(19)
C5 O5 B2 . . 117.35(16)
C5 O5 Na2 . . 142.04(13)
B2 O5 Na2 . . 100.26(12)
C6 O6 B2 . . 117.44(16)
C6 O6 Na2 . . 142.88(14)
B2 O6 Na2 . . 99.42(12)
C7 O7 B1 . . 116.07(16)
C8 O8 B1 . . 115.48(14)
C9 O9 B2 . 3_566 117.31(17)
C9 O9 Na1 . . 125.22(13)
B2 O9 Na1 3_566 . 110.13(14)
C10 O10 B2 . 3_566 114.21(18)
C10 O10 Na2 . . 103.03(14)
B2 O10 Na2 3_566 . 137.64(14)
C10 O10 Na1 . . 141.90(19)
B2 O10 Na1 3_566 . 87.24(12)
Na2 O10 Na1 . . 74.55(5)
O1 B1 O2 . . 102.12(15)
O1 B1 O8 . . 113.98(17)
O2 B1 O8 . . 113.33(19)
O1 B1 O7 . . 113.28(19)
O2 B1 O7 . . 112.85(17)
O8 B1 O7 . . 101.77(14)
O5 B2 O9 . 4_656 114.34(19)
O5 B2 O6 . . 100.85(16)
O9 B2 O6 4_656 . 113.6(2)
O5 B2 O10 . 4_656 113.4(2)
O9 B2 O10 4_656 4_656 101.16(16)
O6 B2 O10 . 4_656 114.15(19)
O1 C1 H1A . . 109.5
O1 C1 H1B . . 109.5
H1A C1 H1B . . 109.5
O1 C1 H1C . . 109.5
H1A C1 H1C . . 109.5
H1B C1 H1C . . 109.5
O2 C2 H2A . . 109.5
O2 C2 H2B . . 109.5
H2A C2 H2B . . 109.5
O2 C2 H2C . . 109.5
H2A C2 H2C . . 109.5
H2B C2 H2C . . 109.5
O3 C3 H3A . . 109.5
O3 C3 H3B . . 109.5
H3A C3 H3B . . 109.5
O3 C3 H3C . . 109.5
H3A C3 H3C . . 109.5
H3B C3 H3C . . 109.5
O3 C3 H3D . . 109.5
O3 C3 H3E . . 109.5
H3D C3 H3E . . 109.5
O3 C3 H3F . . 109.5
H3D C3 H3F . . 109.5
H3E C3 H3F . . 109.5
O4 C4 H4A . . 109.5
O4 C4 H4B . . 109.5
H4A C4 H4B . . 109.5
O4 C4 H4C . . 109.5
H4A C4 H4C . . 109.5
H4B C4 H4C . . 109.5
O4 C4 H4D . . 109.5
H4A C4 H4D . . 141.1
O4 C4 H4E . . 109.5
H4D C4 H4E . . 109.5
O4 C4 H4F . . 109.5
H4D C4 H4F . . 109.5
H4E C4 H4F . . 109.5
O5 C5 H5A . . 109.5
O5 C5 H5B . . 109.5
H5A C5 H5B . . 109.5
O5 C5 H5C . . 109.5
H5A C5 H5C . . 109.5
H5B C5 H5C . . 109.5
O5 C5 H5D . . 109.5
O5 C5 H5E . . 109.5
H5D C5 H5E . . 109.5
O5 C5 H5F . . 109.5
H5D C5 H5F . . 109.5
H5E C5 H5F . . 109.5
O6 C6 H6A . . 109.5
O6 C6 H6B . . 109.5
H6A C6 H6B . . 109.5
O6 C6 H6C . . 109.5
H6A C6 H6C . . 109.5
H6B C6 H6C . . 109.5
O6 C6 H6D . . 109.5
O6 C6 H6E . . 109.5
H6D C6 H6E . . 109.5
O6 C6 H6F . . 109.5
H6D C6 H6F . . 109.5
H6E C6 H6F . . 109.5
O7 C7 H7A . . 109.5
O7 C7 H7B . . 109.5
H7A C7 H7B . . 109.5
O7 C7 H7C . . 109.5
H7A C7 H7C . . 109.5
H7B C7 H7C . . 109.5
O8 C8 H8A . . 109.5
O8 C8 H8B . . 109.5
H8A C8 H8B . . 109.5
O8 C8 H8C . . 109.5
H8A C8 H8C . . 109.5
H8B C8 H8C . . 109.5
O8 C8 H8D . . 109.5
O8 C8 H8E . . 109.5
H8D C8 H8E . . 109.5
O8 C8 H8F . . 109.5
H8D C8 H8F . . 109.5
H8E C8 H8F . . 109.5
O9 C9 H9A . . 109.5
O9 C9 H9B . . 109.5
H9A C9 H9B . . 109.5
O9 C9 H9C . . 109.5
H9A C9 H9C . . 109.5
H9B C9 H9C . . 109.5
O9 C9 H9D . . 109.5
O9 C9 H9E . . 109.5
H9D C9 H9E . . 109.5
O9 C9 H9F . . 109.5
H9D C9 H9F . . 109.5
H9E C9 H9F . . 109.5
O10 C10 H10A . . 114.7(18)
O10 C10 H10B . . 108.5(19)
H10A C10 H10B . . 100(3)
O10 C10 H10C . . 109.8(19)
H10A C10 H10C . . 109(2)
H10B C10 H10C . . 115(3)

loop_
_geom_bond_atom_site_label_1
_geom_bond_atom_site_label_2
_geom_bond_site_symmetry_2
_geom_bond_distance
_geom_bond_publ_flag
Na1 O9 . 2.2777(18) y
Na1 O1 . 2.2994(14) ?
Na1 O2 . 2.3272(15) ?
Na1 O4 . 2.3701(17) ?
Na1 O3 . 2.3893(16) y
Na1 H3O . 2.67(2) ?
Na2 O5 . 2.3009(16) y
Na2 O6 . 2.3159(15) ?
Na2 O3 . 2.3590(15) ?
Na2 O10 . 2.3907(16) ?
Na2 O4 . 2.4088(18) y
Na2 H4O . 2.62(3) ?
O1 C1 . 1.411(3) ?
O1 B1 . 1.453(3) y
O2 C2 . 1.410(3) ?
O2 B1 . 1.464(3) ?
O3 C3 . 1.414(3) ?
O3 H3O . 0.79(2) ?
O4 C4 . 1.413(3) ?
O4 H4O . 0.78(2) ?
O5 C5 . 1.411(3) ?
O5 B2 . 1.464(3) ?
O6 C6 . 1.408(3) ?
O6 B2 . 1.469(3) ?
O7 C7 . 1.416(3) ?
O7 B1 . 1.479(2) y
O8 C8 . 1.420(2) ?
O8 B1 . 1.469(3) ?
O9 C9 . 1.406(3) ?
O9 B2 3_566 1.465(3) ?
O10 C10 . 1.409(3) ?
O10 B2 3_566 1.471(3) ?
B2 O9 4_656 1.465(3) ?
B2 O10 4_656 1.471(3) ?
B2 Na1 4_656 3.103(2) ?
C1 H1A . 0.9800 ?
C1 H1B . 0.9800 ?
C1 H1C . 0.9800 ?
C2 H2A . 0.9800 ?
C2 H2B . 0.9800 ?
C2 H2C . 0.9800 ?
C3 H3A . 0.9800 ?
C3 H3B . 0.9800 ?
C3 H3C . 0.9800 ?
C3 H3D . 0.9800 ?
C3 H3E . 0.9800 ?
C3 H3F . 0.9800 ?
C4 H4A . 0.9800 ?
C4 H4B . 0.9800 ?
C4 H4C . 0.9800 ?
C4 H4D . 0.9800 ?
C4 H4E . 0.9800 ?
C4 H4F . 0.9800 ?
C5 H5A . 0.9800 ?
C5 H5B . 0.9800 ?
C5 H5C . 0.9800 ?
C5 H5D . 0.9800 ?
C5 H5E . 0.9800 ?
C5 H5F . 0.9800 ?
C6 H6A . 0.9800 ?
C6 H6B . 0.9800 ?
C6 H6C . 0.9800 ?
C6 H6D . 0.9800 ?
C6 H6E . 0.9800 ?
C6 H6F . 0.9800 ?
C7 H7A . 0.9800 ?
C7 H7B . 0.9800 ?
C7 H7C . 0.9800 ?
C8 H8A . 0.9800 ?
C8 H8B . 0.9800 ?
C8 H8C . 0.9800 ?
C8 H8D . 0.9800 ?
C8 H8E . 0.9800 ?
C8 H8F . 0.9800 ?
C9 H9A . 0.9800 ?
C9 H9B . 0.9800 ?
C9 H9C . 0.9800 ?
C9 H9D . 0.9800 ?
C9 H9E . 0.9800 ?
C9 H9F . 0.9800 ?
C10 H10A . 0.97(3) ?
C10 H10B . 0.92(3) ?
C10 H10C . 0.98(3) ?

loop_
_geom_hbond_atom_site_label_D
_geom_hbond_atom_site_label_H
_geom_hbond_atom_site_label_A
_geom_hbond_site_symmetry_A
_geom_hbond_distance_DH
_geom_hbond_distance_HA
_geom_hbond_distance_DA
_geom_hbond_angle_DHA
O3 H3O O8 7_466 0.79(2) 1.86(2) 2.648(2) 178(2)
O4 H4O O7 7_466 0.78(2) 1.84(2) 2.596(2) 162(3)

loop_
_geom_torsion_atom_site_label_1
_geom_torsion_atom_site_label_2
_geom_torsion_atom_site_label_3
_geom_torsion_atom_site_label_4
_geom_torsion_site_symmetry_1
_geom_torsion_site_symmetry_4
_geom_torsion
O9 Na1 O1 C1 . . 72.9(2)
O2 Na1 O1 C1 . . -176.5(2)
O4 Na1 O1 C1 . . -99.0(2)
O3 Na1 O1 C1 . . -22.3(2)
O9 Na1 O1 B1 . . -114.68(12)
O2 Na1 O1 B1 . . -4.12(11)
O4 Na1 O1 B1 . . 73.36(14)
O3 Na1 O1 B1 . . 150.14(12)
O9 Na1 O2 C2 . . -97.8(2)
O1 Na1 O2 C2 . . 171.2(2)
O4 Na1 O2 C2 . . 39.9(2)
O3 Na1 O2 C2 . . 119.5(2)
O9 Na1 O2 B1 . . 95.05(12)
O1 Na1 O2 B1 . . 4.07(11)
O4 Na1 O2 B1 . . -127.20(12)
O3 Na1 O2 B1 . . -47.59(17)
O5 Na2 O3 C3 . . -45.04(17)
O6 Na2 O3 C3 . . -79.9(2)
O10 Na2 O3 C3 . . 90.77(17)
O4 Na2 O3 C3 . . 169.64(17)
O5 Na2 O3 Na1 . . -167.53(6)
O6 Na2 O3 Na1 . . 157.62(15)
O10 Na2 O3 Na1 . . -31.72(7)
O4 Na2 O3 Na1 . . 47.15(5)
O9 Na1 O3 C3 . . -46.79(15)
O1 Na1 O3 C3 . . 56.91(15)
O2 Na1 O3 C3 . . 99.55(18)
O4 Na1 O3 C3 . . -172.68(15)
O9 Na1 O3 Na2 . . 77.78(6)
O1 Na1 O3 Na2 . . -178.53(6)
O2 Na1 O3 Na2 . . -135.89(10)
O4 Na1 O3 Na2 . . -48.12(5)
O9 Na1 O4 C4 . . 98.53(18)
O1 Na1 O4 C4 . . -91.09(18)
O2 Na1 O4 C4 . . -32.69(18)
O3 Na1 O4 C4 . . -178.71(17)
O9 Na1 O4 Na2 . . -35.87(8)
O1 Na1 O4 Na2 . . 134.51(7)
O2 Na1 O4 Na2 . . -167.09(5)
O3 Na1 O4 Na2 . . 46.90(5)
O5 Na2 O4 C4 . . 104.95(19)
O6 Na2 O4 C4 . . 37.52(19)
O3 Na2 O4 C4 . . -169.17(19)
O10 Na2 O4 C4 . . -66.85(18)
O5 Na2 O4 Na1 . . -133.62(10)
O6 Na2 O4 Na1 . . 158.95(6)
O3 Na2 O4 Na1 . . -47.74(5)
O10 Na2 O4 Na1 . . 54.58(5)
O6 Na2 O5 C5 . . -178.3(3)
O3 Na2 O5 C5 . . 18.9(3)
O10 Na2 O5 C5 . . -94.2(3)
O4 Na2 O5 C5 . . 96.7(3)
O6 Na2 O5 B2 . . -5.95(13)
O3 Na2 O5 B2 . . -168.76(13)
O10 Na2 O5 B2 . . 78.17(16)
O4 Na2 O5 B2 . . -90.94(17)
O5 Na2 O6 C6 . . 179.4(3)
O3 Na2 O6 C6 . . -139.5(3)
O10 Na2 O6 C6 . . 50.1(3)
O4 Na2 O6 C6 . . -38.0(3)
O5 Na2 O6 B2 . . 5.91(13)
O3 Na2 O6 B2 . . 47.1(2)
O10 Na2 O6 B2 . . -123.34(14)
O4 Na2 O6 B2 . . 148.58(13)
O1 Na1 O9 C9 . . 5.95(19)
O2 Na1 O9 C9 . . -55.36(19)
O4 Na1 O9 C9 . . 178.52(16)
O3 Na1 O9 C9 . . 105.19(17)
O1 Na1 O9 B2 . 3_566 154.92(13)
O2 Na1 O9 B2 . 3_566 93.61(14)
O4 Na1 O9 B2 . 3_566 -32.51(16)
O3 Na1 O9 B2 . 3_566 -105.84(14)
O5 Na2 O10 C10 . . -78.3(2)
O6 Na2 O10 C10 . . -16.1(2)
O3 Na2 O10 C10 . . 168.23(19)
O4 Na2 O10 C10 . . 95.56(19)
O5 Na2 O10 B2 . 3_566 73.2(2)
O6 Na2 O10 B2 . 3_566 135.4(2)
O3 Na2 O10 B2 . 3_566 -40.3(2)
O4 Na2 O10 B2 . 3_566 -113.0(2)
O5 Na2 O10 Na1 . . 140.99(8)
O6 Na2 O10 Na1 . . -156.78(6)
O3 Na2 O10 Na1 . . 27.51(6)
O4 Na2 O10 Na1 . . -45.16(5)
O9 Na1 O10 C10 . . 146.3(3)
O1 Na1 O10 C10 . . 136.1(2)
O2 Na1 O10 C10 . . 50.2(3)
O4 Na1 O10 C10 . . -43.7(2)
O3 Na1 O10 C10 . . -118.3(2)
O9 Na1 O10 B2 . 3_566 19.21(12)
O1 Na1 O10 B2 . 3_566 9.0(2)
O2 Na1 O10 B2 . 3_566 -76.98(14)
O4 Na1 O10 B2 . 3_566 -170.87(13)
O3 Na1 O10 B2 . 3_566 114.60(13)
O9 Na1 O10 Na2 . . -122.12(8)
O1 Na1 O10 Na2 . . -132.34(13)
O2 Na1 O10 Na2 . . 141.68(6)
O4 Na1 O10 Na2 . . 47.80(5)
O3 Na1 O10 Na2 . . -26.74(6)
C1 O1 B1 O2 . . -179.51(17)
Na1 O1 B1 O2 . . 5.73(16)
C1 O1 B1 O8 . . 57.9(2)
Na1 O1 B1 O8 . . -116.87(15)
C1 O1 B1 O7 . . -57.9(2)
Na1 O1 B1 O7 . . 127.38(14)
C1 O1 B1 Na1 . . 174.8(2)
C2 O2 B1 O1 . . -177.15(16)
Na1 O2 B1 O1 . . -5.63(15)
C2 O2 B1 O8 . . -54.1(2)
Na1 O2 B1 O8 . . 117.41(14)
C2 O2 B1 O7 . . 60.9(2)
Na1 O2 B1 O7 . . -127.58(16)
C2 O2 B1 Na1 . . -171.51(18)
C8 O8 B1 O1 . . 57.5(2)
C8 O8 B1 O2 . . -58.7(2)
C8 O8 B1 O7 . . 179.84(18)
C8 O8 B1 Na1 . . -0.1(3)
C7 O7 B1 O1 . . -55.2(2)
C7 O7 B1 O2 . . 60.2(3)
C7 O7 B1 O8 . . -178.04(18)
C7 O7 B1 Na1 . . 1.8(3)
O9 Na1 B1 O1 . . 74.56(13)
O2 Na1 B1 O1 . . 172.9(2)
O4 Na1 B1 O1 . . -125.17(12)
O3 Na1 B1 O1 . . -35.97(14)
O9 Na1 B1 O2 . . -98.31(12)
O1 Na1 B1 O2 . . -172.9(2)
O4 Na1 B1 O2 . . 61.97(13)
O3 Na1 B1 O2 . . 151.16(11)
O9 Na1 B1 O8 . . 168.21(16)
O1 Na1 B1 O8 . . 93.7(2)
O2 Na1 B1 O8 . . -93.5(2)
O4 Na1 B1 O8 . . -31.5(2)
O3 Na1 B1 O8 . . 57.7(2)
O9 Na1 B1 O7 . . -11.6(2)
O1 Na1 B1 O7 . . -86.2(2)
O2 Na1 B1 O7 . . 86.7(2)
O4 Na1 B1 O7 . . 148.63(19)
O3 Na1 B1 O7 . . -122.17(19)
C5 O5 B2 O9 . 4_656 -54.8(3)
Na2 O5 B2 O9 . 4_656 130.45(17)
C5 O5 B2 O6 . . -177.13(18)
Na2 O5 B2 O6 . . 8.17(17)
C5 O5 B2 O10 . 4_656 60.4(3)
Na2 O5 B2 O10 . 4_656 -114.29(16)
C5 O5 B2 Na2 . . 174.7(2)
C5 O5 B2 Na1 . 4_656 -8.7(2)
Na2 O5 B2 Na1 . 4_656 176.63(8)
C6 O6 B2 O5 . . 176.36(18)
Na2 O6 B2 O5 . . -8.09(17)
C6 O6 B2 O9 . 4_656 53.6(3)
Na2 O6 B2 O9 . 4_656 -130.89(15)
C6 O6 B2 O10 . 4_656 -61.7(3)
Na2 O6 B2 O10 . 4_656 113.81(16)
C6 O6 B2 Na2 . . -175.5(2)
C6 O6 B2 Na1 . 4_656 18.6(4)
Na2 O6 B2 Na1 . 4_656 -165.8(3)
O6 Na2 B2 O5 . . 169.7(2)
O3 Na2 B2 O5 . . 14.32(17)
O10 Na2 B2 O5 . . -122.13(14)
O4 Na2 B2 O5 . . 125.36(14)
O5 Na2 B2 O9 . 4_656 -85.1(2)
O6 Na2 B2 O9 . 4_656 84.5(3)
O3 Na2 B2 O9 . 4_656 -70.8(3)
O10 Na2 B2 O9 . 4_656 152.8(2)
O4 Na2 B2 O9 . 4_656 40.2(3)
O5 Na2 B2 O6 . . -169.7(2)
O3 Na2 B2 O6 . . -155.34(12)
O10 Na2 B2 O6 . . 68.21(15)
O4 Na2 B2 O6 . . -44.31(17)
O5 Na2 B2 O10 . 4_656 94.4(2)
O6 Na2 B2 O10 . 4_656 -95.9(2)
O3 Na2 B2 O10 . 4_656 108.75(18)
O10 Na2 B2 O10 . 4_656 -27.7(2)
O4 Na2 B2 O10 . 4_656 -140.21(16)
O5 Na2 B2 Na1 . 4_656 -8.4(2)
O6 Na2 B2 Na1 . 4_656 161.2(4)
O3 Na2 B2 Na1 . 4_656 5.9(3)
O10 Na2 B2 Na1 . 4_656 -130.5(2)
O4 Na2 B2 Na1 . 4_656 116.9(3)
B2 O10 C10 Na2 3_566 . -159.3(2)
Na1 O10 C10 Na2 . . 81.5(2)
O5 Na2 C10 O10 . . 120.77(17)
O6 Na2 C10 O10 . . 164.38(19)
O3 Na2 C10 O10 . . -14.4(2)
O4 Na2 C10 O10 . . -81.44(18)
